data_7009142
loop_
_publ_author_name
'Pettinari, Claudio'
'Marchetti, Fabio'
'Cingolani, Augusto'
'Pettinari, Riccardo'
'Troyanov, Sergei I.'
'Drozdov, Andrei'

_publ_section_title
;
 Novel bis(acylpyrazolonato)cadmium(II) derivatives and their
 reactivity toward aromatic and aliphatic N2-donor ligands
;
_journal_issue 5
_journal_name_full 'Journal of the Chemical Society, Dalton Transactions'
_journal_page_first 831
_journal_paper_doi 10.1039/a908913f
_journal_year 2000
_chemical_formula_sum 'C38 H54 Cd N6 O4'
_chemical_formula_weight 771.27
_chemical_name_systematic
; 
 ? 
;
_space_group_IT_number 15
_symmetry_cell_setting monoclinic
_symmetry_space_group_name_Hall '-C 2yc'
_symmetry_space_group_name_H-M 'C 1 2/c 1'
_atom_sites_solution_hydrogens geom
_atom_sites_solution_primary direct
_atom_sites_solution_secondary difmap
_audit_creation_method SHELXL
_cell_angle_alpha 90.00
_cell_angle_beta 97.00(3)
_cell_angle_gamma 90.00
_cell_formula_units_Z 4
_cell_length_a 23.324(6)
_cell_length_b 7.577(2)
_cell_length_c 21.702(6)
_cell_measurement_reflns_used 5000
_cell_measurement_temperature 180(2)
_cell_measurement_theta_max 24.0
_cell_measurement_theta_min 3.8
_cell_volume 3806.7(18)
_computing_structure_refinement 'SHELXL-93 (Sheldrick, 1993)'
_computing_structure_solution 'SHELXS-86 (Sheldrick, 1990)'
_diffrn_ambient_temperature 180(2)
_diffrn_measurement_device IPDS
_diffrn_radiation_monochromator graphite
_diffrn_radiation_source 'fine-focus sealed tube'
_diffrn_radiation_type MoK\a
_diffrn_radiation_wavelength 0.71073
_diffrn_reflns_av_R_equivalents 0.1388
_diffrn_reflns_av_sigmaI/netI 0.0931
_diffrn_reflns_limit_h_max 28
_diffrn_reflns_limit_h_min -28
_diffrn_reflns_limit_k_max 9
_diffrn_reflns_limit_k_min -9
_diffrn_reflns_limit_l_max 26
_diffrn_reflns_limit_l_min -26
_diffrn_reflns_number 13432
_diffrn_reflns_theta_max 26.08
_diffrn_reflns_theta_min 2.42
_exptl_absorpt_coefficient_mu 0.620
_exptl_absorpt_correction_type none
_exptl_crystal_colour colorless
_exptl_crystal_density_diffrn 1.346
_exptl_crystal_F_000 1616
_exptl_crystal_size_max 0.5
_exptl_crystal_size_mid 0.2
_exptl_crystal_size_min 0.1
_refine_diff_density_max 0.639
_refine_diff_density_min -1.334
_refine_diff_density_rms 0.096
_refine_ls_extinction_method none
_refine_ls_goodness_of_fit_all 1.026
_refine_ls_goodness_of_fit_obs 1.055
_refine_ls_hydrogen_treatment riding
_refine_ls_matrix_type full
_refine_ls_number_parameters 259
_refine_ls_number_reflns 3220
_refine_ls_number_restraints 0
_refine_ls_restrained_S_all 1.055
_refine_ls_restrained_S_obs 1.055
_refine_ls_R_factor_all 0.0603
_refine_ls_R_factor_obs 0.0444
_refine_ls_shift/esd_max -0.031
_refine_ls_shift/esd_mean 0.003
_refine_ls_structure_factor_coef Fsqd
_refine_ls_weighting_details 'w=1/[\s^2^(Fo^2^)+(0.0585P)^2^+0.5228P] where P=(Fo^2^+2Fc^2^)/3'
_refine_ls_weighting_scheme calc
_refine_ls_wR_factor_all 0.1188
_refine_ls_wR_factor_obs 0.1047
_reflns_number_observed 2821
_reflns_number_total 3680
_reflns_observed_criterion >2sigma(I)
_cod_data_source_file a908913f.txt
_cod_data_source_block cd(tbu)2(amine)
_cod_depositor_comments
;
The following automatic conversions were performed:
'_symmetry_cell_setting' value 'Monoclinic' changed to 'monoclinic'
according to '/home/saulius/struct/CIF-dictionaries/cif_core.dic'
dictionary named 'cif_core.dic' version 2.4.1 from 2010-06-29.

Automatic conversion script
Id: cif_fix_enum 1527 2010-12-29 10:47:43Z saulius 

The following automatic conversions were performed:

'_refine_ls_weighting_scheme' value 'calc
w=1/[\s^2^(Fo^2^)+(0.0585P)^2^+0.5228P] where P=(Fo^2^+2Fc^2^)/3' was
changed to 'calc'. New tag '_refine_ls_weighting_details' was
created. The value of the new tag was set to
'w=1/[\s^2^(Fo^2^)+(0.0585P)^2^+0.5228P] where P=(Fo^2^+2Fc^2^)/3'.

Automatic conversion script
Id: cif_fix_values 3143 2015-03-26 13:38:13Z robertas 
;
_cod_original_sg_symbol_H-M C2/c
_cod_database_code 7009142

loop_
_symmetry_equiv_pos_as_xyz
'x, y, z'
'-x, y, -z+1/2'
'x+1/2, y+1/2, z'
'-x+1/2, y+1/2, -z+1/2'
'-x, -y, -z'
'x, -y, z-1/2'
'-x+1/2, -y+1/2, -z'
'x+1/2, -y+1/2, z-1/2'

loop_
_atom_site_aniso_label
_atom_site_aniso_U_11
_atom_site_aniso_U_22
_atom_site_aniso_U_33
_atom_site_aniso_U_23
_atom_site_aniso_U_13
_atom_site_aniso_U_12
Cd 0.0287(2) 0.0287(2) 0.0199(2) 0.000 0.00217(12) 0.000
O1 0.0335(13) 0.038(2) 0.0252(11) 0.0024(10) 0.0015(9) -0.0044(12)
O2 0.0290(14) 0.055(2) 0.0298(12) 0.0116(12) -0.0042(10) -0.0018(13)
N1 0.034(2) 0.037(2) 0.0237(13) 0.0019(12) 0.0042(11) 0.0000(15)
N2 0.040(2) 0.043(2) 0.0259(13) 0.0035(13) 0.0005(12) 0.005(2)
N3 0.042(2) 0.038(2) 0.0340(15) 0.0063(13) 0.0041(13) -0.003(2)
C1 0.032(2) 0.031(2) 0.0231(15) 0.0010(14) 0.0031(13) 0.000(2)
C2 0.031(2) 0.032(2) 0.0251(15) -0.0035(14) 0.0008(13) 0.000(2)
C3 0.039(2) 0.039(2) 0.024(2) -0.0017(15) 0.0009(14) 0.008(2)
C4 0.044(2) 0.059(3) 0.028(2) 0.003(2) -0.0015(15) 0.006(2)
C5 0.032(2) 0.033(2) 0.029(2) -0.0013(15) -0.0023(14) 0.000(2)
C6 0.032(2) 0.043(2) 0.031(2) 0.002(2) -0.0031(14) -0.006(2)
C7 0.031(2) 0.067(3) 0.042(2) -0.001(2) 0.004(2) 0.013(2)
C8 0.053(7) 0.054(8) 0.117(14) -0.032(9) 0.005(8) -0.004(6)
C9 0.056(8) 0.138(14) 0.049(5) 0.007(7) 0.022(5) 0.015(8)
C10 0.034(5) 0.059(8) 0.065(9) -0.003(7) -0.002(6) 0.021(5)
C81 0.059(9) 0.053(9) 0.049(7) 0.003(6) 0.004(6) 0.020(7)
C91 0.065(10) 0.076(11) 0.037(5) -0.002(6) 0.016(5) 0.020(8)
C101 0.036(7) 0.061(9) 0.068(12) 0.005(9) 0.000(9) -0.011(7)
C11 0.040(2) 0.034(2) 0.027(2) -0.0031(14) 0.0091(14) -0.002(2)
C12 0.035(2) 0.054(3) 0.029(2) -0.003(2) 0.0083(14) -0.005(2)
C13 0.041(2) 0.068(3) 0.038(2) -0.007(2) 0.010(2) -0.005(2)
C14 0.049(3) 0.062(3) 0.047(2) -0.013(2) 0.019(2) -0.015(2)
C15 0.062(3) 0.062(3) 0.040(2) 0.006(2) 0.026(2) -0.013(3)
C16 0.055(3) 0.049(3) 0.034(2) 0.005(2) 0.010(2) -0.006(2)
C17 0.068(3) 0.034(2) 0.043(2) 0.004(2) -0.008(2) -0.010(2)
C18 0.064(3) 0.051(3) 0.032(2) 0.009(2) 0.000(2) -0.010(2)
C19 0.046(3) 0.064(3) 0.062(3) 0.019(2) 0.013(2) -0.017(3)

loop_
_atom_site_label
_atom_site_type_symbol
_atom_site_fract_x
_atom_site_fract_y
_atom_site_fract_z
_atom_site_U_iso_or_equiv
_atom_site_thermal_displace_type
_atom_site_occupancy
_atom_site_calc_flag
_atom_site_refinement_flags
_atom_site_disorder_group
Cd Cd 0.0000 0.10205(5) 0.2500 0.02584(15) Uani 1 d S .
O1 O -0.02780(11) -0.0679(4) 0.32476(10) 0.0325(6) Uani 1 d . .
O2 O 0.08821(11) 0.0569(4) 0.30894(11) 0.0386(7) Uani 1 d . .
N1 N -0.02137(13) -0.1815(5) 0.42440(12) 0.0313(7) Uani 1 d . .
N2 N 0.02088(14) -0.2214(5) 0.47424(12) 0.0365(8) Uani 1 d . .
N3 N 0.03648(15) 0.3468(5) 0.19876(14) 0.0380(8) Uani 1 d . .
C1 C 0.0024(2) -0.1084(5) 0.37569(14) 0.0286(7) Uani 1 d . .
C2 C 0.0630(2) -0.0993(5) 0.39512(14) 0.0295(7) Uani 1 d . .
C3 C 0.0704(2) -0.1731(6) 0.45695(15) 0.0342(8) Uani 1 d . .
C4 C 0.1227(2) -0.1989(7) 0.5034(2) 0.0442(10) Uani 1 d . .
H4A H 0.1400(8) -0.0865(8) 0.5143(11) 0.066 Uiso 1 calc R .
H4B H 0.1500(6) -0.2723(35) 0.4857(6) 0.066 Uiso 1 calc R .
H4C H 0.1117(3) -0.2546(38) 0.5399(6) 0.066 Uiso 1 calc R .
C5 C 0.1035(2) -0.0232(5) 0.35888(15) 0.0317(8) Uani 1 d . .
C6 C 0.1675(2) -0.0380(6) 0.3783(2) 0.0361(9) Uani 1 d . .
H6A H 0.1739(2) -0.0644(6) 0.4223(2) 0.043 Uiso 1 calc R .
H6B H 0.1852(2) 0.0754(6) 0.3720(2) 0.043 Uiso 1 calc R .
C7 C 0.1980(2) -0.1810(7) 0.3428(2) 0.0468(11) Uani 1 d . .
C8 C 0.1649(6) -0.3355(21) 0.3338(10) 0.075(5) Uani 0.56(2) d P .
H8A H 0.1321(20) -0.3142(38) 0.3035(30) 0.113 Uiso 0.56(2) calc PR .
H8B H 0.1520(31) -0.3700(65) 0.3724(13) 0.113 Uiso 0.56(2) calc PR .
H8C H 0.1881(12) -0.4281(37) 0.3195(39) 0.113 Uiso 0.56(2) calc PR .
C9 C 0.2115(7) -0.0835(27) 0.2813(5) 0.080(5) Uani 0.56(2) d P .
H9A H 0.2363(34) 0.0157(77) 0.2922(5) 0.120 Uiso 0.56(2) calc PR .
H9B H 0.1760(8) -0.0433(113) 0.2585(23) 0.120 Uiso 0.56(2) calc PR .
H9C H 0.2303(37) -0.1639(44) 0.2561(20) 0.120 Uiso 0.56(2) calc PR .
C10 C 0.2579(7) -0.2126(25) 0.3818(7) 0.054(4) Uani 0.56(2) d P .
H10A H 0.2787(14) -0.1030(29) 0.3867(28) 0.080 Uiso 0.56(2) calc PR .
H10B H 0.2797(14) -0.2960(72) 0.3607(18) 0.080 Uiso 0.56(2) calc PR .
H10C H 0.2523(7) -0.2581(90) 0.4219(14) 0.080 Uiso 0.56(2) calc PR .
C81 C 0.1753(8) -0.3809(22) 0.3630(7) 0.054(4) Uani 0.44(2) d P .
H81A H 0.1909(31) -0.4060(51) 0.4051(15) 0.081 Uiso 0.44(2) calc PR .
H81B H 0.1883(31) -0.4687(25) 0.3359(26) 0.081 Uiso 0.44(2) calc PR .
H81C H 0.1339(8) -0.3821(40) 0.3595(38) 0.081 Uiso 0.44(2) calc PR .
C91 C 0.1802(9) -0.1798(25) 0.2717(5) 0.059(5) Uani 0.44(2) d P .
H91A H 0.2017(32) -0.2685(88) 0.2527(7) 0.088 Uiso 0.44(2) calc PR .
H91B H 0.1883(38) -0.0661(47) 0.2553(8) 0.088 Uiso 0.44(2) calc PR .
H91C H 0.1397(13) -0.2042(126) 0.2630(5) 0.088 Uiso 0.44(2) calc PR .
C101 C 0.2604(9) -0.1873(32) 0.3566(10) 0.055(4) Uani 0.44(2) d P .
H10D H 0.2761(9) -0.0716(37) 0.3521(41) 0.083 Uiso 0.44(2) calc PR .
H10E H 0.2758(10) -0.2671(93) 0.3285(29) 0.083 Uiso 0.44(2) calc PR .
H10F H 0.2706(9) -0.2276(119) 0.3985(18) 0.083 Uiso 0.44(2) calc PR .
C11 C -0.0797(2) -0.2137(5) 0.43093(15) 0.0332(8) Uani 1 d . .
C12 C -0.1241(2) -0.1759(6) 0.3848(2) 0.0388(9) Uani 1 d . .
H12 H -0.1157(2) -0.1293(6) 0.3473(2) 0.047 Uiso 1 calc R .
C13 C -0.1808(2) -0.2065(7) 0.3937(2) 0.0484(11) Uani 1 d . .
H13 H -0.2103(2) -0.1812(7) 0.3621(2) 0.058 Uiso 1 calc R .
C14 C -0.1938(2) -0.2737(7) 0.4488(2) 0.0514(12) Uani 1 d . .
H14 H -0.2321(2) -0.2921(7) 0.4551(2) 0.062 Uiso 1 calc R .
C15 C -0.1498(2) -0.3140(7) 0.4948(2) 0.0528(12) Uani 1 d . .
H15 H -0.1589(2) -0.3615(7) 0.5320(2) 0.063 Uiso 1 calc R .
C16 C -0.0926(2) -0.2858(6) 0.4873(2) 0.0455(10) Uani 1 d . .
H16 H -0.0632(2) -0.3138(6) 0.5188(2) 0.055 Uiso 1 calc R .
C17 C 0.0285(2) 0.5036(6) 0.2382(2) 0.0493(11) Uani 1 d . .
H17A H 0.0587(2) 0.5050(6) 0.2731(2) 0.059 Uiso 1 calc R .
H17B H 0.0322(2) 0.6100(6) 0.2142(2) 0.059 Uiso 1 calc R .
C18 C 0.0037(2) 0.3668(6) 0.1364(2) 0.0492(12) Uani 1 d . .
H18A H 0.0117(11) 0.2686(22) 0.1109(5) 0.074 Uiso 1 calc R .
H18B H 0.0150(10) 0.4744(21) 0.1179(6) 0.074 Uiso 1 calc R .
H18C H -0.0369(2) 0.3706(43) 0.1401(2) 0.074 Uiso 1 calc R .
C19 C 0.0984(2) 0.3250(8) 0.1918(2) 0.0569(12) Uani 1 d . .
H19A H 0.1030(3) 0.2281(32) 0.1643(14) 0.085 Uiso 1 calc R .
H19B H 0.1197(3) 0.3015(50) 0.2316(3) 0.085 Uiso 1 calc R .
H19C H 0.1127(5) 0.4312(19) 0.1749(16) 0.085 Uiso 1 calc R .

loop_
_atom_type_symbol
_atom_type_description
_atom_type_scat_dispersion_real
_atom_type_scat_dispersion_imag
_atom_type_scat_source
C C 0.0033 0.0016 'International Tables Vol C Tables 4.2.6.8 and 6.1.1.4'
H H 0.0000 0.0000 'International Tables Vol C Tables 4.2.6.8 and 6.1.1.4'
N N 0.0061 0.0033 'International Tables Vol C Tables 4.2.6.8 and 6.1.1.4'
O O 0.0106 0.0060 'International Tables Vol C Tables 4.2.6.8 and 6.1.1.4'
Cd Cd -0.8075 1.2024 'International Tables Vol C Tables 4.2.6.8 and 6.1.1.4'

loop_
_geom_angle_atom_site_label_1
_geom_angle_atom_site_label_2
_geom_angle_atom_site_label_3
_geom_angle
_geom_angle_site_symmetry_1
_geom_angle_site_symmetry_3
_geom_angle_publ_flag
O1 Cd O1 109.42(14) 2 . ?
O1 Cd O2 80.21(9) 2 2 ?
O1 Cd O2 89.95(10) . 2 ?
O1 Cd O2 89.95(10) 2 . ?
O1 Cd O2 80.21(9) . . ?
O2 Cd O2 163.0(2) 2 . ?
O1 Cd N3 87.56(11) 2 . ?
O1 Cd N3 160.99(10) . . ?
O2 Cd N3 101.66(11) 2 . ?
O2 Cd N3 91.67(11) . . ?
O1 Cd N3 160.99(10) 2 2 ?
O1 Cd N3 87.56(11) . 2 ?
O2 Cd N3 91.67(11) 2 2 ?
O2 Cd N3 101.66(11) . 2 ?
N3 Cd N3 77.2(2) . 2 ?
C1 O1 Cd 126.3(2) . . ?
C5 O2 Cd 133.5(2) . . ?
C1 N1 N2 111.7(3) . . ?
C1 N1 C11 129.5(3) . . ?
N2 N1 C11 118.8(3) . . ?
C3 N2 N1 106.2(3) . . ?
C19 N3 C18 108.7(3) . . ?
C19 N3 C17 109.8(4) . . ?
C18 N3 C17 110.9(3) . . ?
C19 N3 Cd 111.8(3) . . ?
C18 N3 Cd 109.5(3) . . ?
C17 N3 Cd 106.1(2) . . ?
O1 C1 N1 122.4(3) . . ?
O1 C1 C2 131.9(3) . . ?
N1 C1 C2 105.7(3) . . ?
C5 C2 C1 123.8(3) . . ?
C5 C2 C3 131.2(3) . . ?
C1 C2 C3 104.9(3) . . ?
N2 C3 C2 111.4(3) . . ?
N2 C3 C4 116.5(3) . . ?
C2 C3 C4 132.1(4) . . ?
O2 C5 C2 122.4(3) . . ?
O2 C5 C6 116.4(3) . . ?
C2 C5 C6 121.2(3) . . ?
C5 C6 C7 114.4(3) . . ?
C8 C7 C101 121.4(12) . . ?
C8 C7 C91 77.9(9) . . ?
C101 C7 C91 110.3(8) . . ?
C8 C7 C6 111.9(7) . . ?
C101 C7 C6 115.5(10) . . ?
C91 C7 C6 114.1(6) . . ?
C8 C7 C10 112.8(10) . . ?
C101 C7 C10 22.1(7) . . ?
C91 C7 C10 130.9(7) . . ?
C6 C7 C10 105.8(7) . . ?
C8 C7 C9 115.7(9) . . ?
C101 C7 C9 83.9(8) . . ?
C91 C7 C9 38.5(6) . . ?
C6 C7 C9 104.0(7) . . ?
C10 C7 C9 105.7(7) . . ?
C8 C7 C81 25.6(8) . . ?
C101 C7 C81 104.8(10) . . ?
C91 C7 C81 102.2(9) . . ?
C6 C7 C81 108.8(6) . . ?
C10 C7 C81 90.5(9) . . ?
C9 C7 C81 137.7(9) . . ?
C12 C11 C16 119.4(4) . . ?
C12 C11 N1 122.7(3) . . ?
C16 C11 N1 117.9(3) . . ?
C13 C12 C11 120.7(3) . . ?
C14 C13 C12 120.2(4) . . ?
C13 C14 C15 119.6(4) . . ?
C14 C15 C16 121.6(4) . . ?
C15 C16 C11 118.4(4) . . ?
C17 C17 N3 112.2(3) 2 . ?

loop_
_geom_bond_atom_site_label_1
_geom_bond_atom_site_label_2
_geom_bond_distance
_geom_bond_site_symmetry_2
_geom_bond_publ_flag
Cd O1 2.229(2) 2 ?
Cd O1 2.229(2) . ?
Cd O2 2.312(3) 2 ?
Cd O2 2.312(3) . ?
Cd N3 2.373(3) . ?
Cd N3 2.373(3) 2 ?
O1 C1 1.273(4) . ?
O2 C5 1.256(4) . ?
N1 C1 1.369(4) . ?
N1 N2 1.405(4) . ?
N1 C11 1.406(5) . ?
N2 C3 1.308(5) . ?
N3 C19 1.480(6) . ?
N3 C18 1.479(5) . ?
N3 C17 1.490(6) . ?
C1 C2 1.427(5) . ?
C2 C5 1.422(5) . ?
C2 C3 1.445(5) . ?
C3 C4 1.498(5) . ?
C5 C6 1.505(5) . ?
C6 C7 1.552(6) . ?
C7 C8 1.402(14) . ?
C7 C101 1.45(2) . ?
C7 C91 1.547(12) . ?
C7 C10 1.56(2) . ?
C7 C9 1.589(12) . ?
C7 C81 1.68(2) . ?
C11 C12 1.380(5) . ?
C11 C16 1.405(5) . ?
C12 C13 1.380(6) . ?
C13 C14 1.366(6) . ?
C14 C15 1.376(7) . ?
C15 C16 1.382(6) . ?
C17 C17 1.481(9) 2 ?
